data_4349394
loop_
_publ_author_name
'Wu, Jianfeng'
'Li, Xiao-Lei'
'Zhao, Lang'
'Guo, Mei'
'Tang, Jinkui'

_publ_section_title
;
 Enhancement of Magnetocaloric Effect through Fixation of Carbon Dioxide:
 Molecular Assembly from Ln<sub>4</sub> to Ln<sub>4</sub> Cluster Pairs.
;
_journal_issue 7
_journal_name_full 'Inorganic chemistry'
_journal_page_first 4104
_journal_page_last 4111
_journal_paper_doi 10.1021/acs.inorgchem.7b00094
_journal_volume 56
_journal_year 2017
_chemical_formula_moiety 'C134 H120 Dy8 N8 O42, 4(C H4 O), 2(O)'
_chemical_formula_sum 'C138 H144 Dy8 N8 O48'
_chemical_formula_weight 3982.60
_space_group_crystal_system monoclinic
_space_group_IT_number 14
_space_group_name_Hall '-P 2yn'
_space_group_name_H-M_alt 'P 1 21/n 1'
_atom_sites_solution_hydrogens geom
_atom_sites_solution_primary direct
_audit_creation_date 2017-02-18
_audit_creation_method
;
Olex2 1.2-beta
(compiled 2016.12.12 svn.r3370 for OlexSys, GUI svn.r5282)
;
_cell_angle_alpha 90
_cell_angle_beta 93.929(2)
_cell_angle_gamma 90
_cell_formula_units_Z 2
_cell_length_a 14.5840(12)
_cell_length_b 18.3023(15)
_cell_length_c 26.224(2)
_cell_measurement_reflns_used 5614
_cell_measurement_temperature 296(2)
_cell_measurement_theta_max 24.59
_cell_measurement_theta_min 2.23
_cell_volume 6983.3(10)
_computing_cell_refinement 'SAINT v7.68A (Bruker, 2009)'
_computing_data_collection 'SAINT v7.68A (Bruker, 2009)'
_computing_data_reduction 'SAINT v7.68A (Bruker, 2009)'
_computing_molecular_graphics 'Olex2 (Dolomanov et al., 2009)'
_computing_publication_material 'Olex2 (Dolomanov et al., 2009)'
_computing_structure_refinement 'ShelXL (Sheldrick, 2015)'
_computing_structure_solution 'SIR2004 (Burla et al., 2007)'
_diffrn_ambient_temperature 296.15
_diffrn_measured_fraction_theta_full 1.000
_diffrn_measured_fraction_theta_max 0.994
_diffrn_measurement_device_type 'Bruker APEX-II CCD'
_diffrn_measurement_method '\f and \w scans'
_diffrn_radiation_type MoK\a
_diffrn_radiation_wavelength 0.71073
_diffrn_reflns_av_R_equivalents 0.1490
_diffrn_reflns_av_unetI/netI 0.1708
_diffrn_reflns_Laue_measured_fraction_full 1.000
_diffrn_reflns_Laue_measured_fraction_max 0.994
_diffrn_reflns_limit_h_max 18
_diffrn_reflns_limit_h_min -17
_diffrn_reflns_limit_k_max 21
_diffrn_reflns_limit_k_min -22
_diffrn_reflns_limit_l_max 27
_diffrn_reflns_limit_l_min -32
_diffrn_reflns_number 44323
_diffrn_reflns_point_group_measured_fraction_full 1.000
_diffrn_reflns_point_group_measured_fraction_max 0.994
_diffrn_reflns_theta_full 25.242
_diffrn_reflns_theta_max 26.10
_diffrn_reflns_theta_min 0.78
_diffrn_standards_number 0
_exptl_absorpt_coefficient_mu 4.313
_exptl_absorpt_correction_T_max 0.404
_exptl_absorpt_correction_T_min 0.386
_exptl_absorpt_correction_type multi-scan
_exptl_crystal_colour yellow
_exptl_crystal_density_diffrn 1.894
_exptl_crystal_description block
_exptl_crystal_F_000 3880
_exptl_crystal_size_max 0.23
_exptl_crystal_size_mid 0.22
_exptl_crystal_size_min 0.21
_refine_diff_density_max 2.066
_refine_diff_density_min -1.522
_refine_diff_density_rms 0.235
_refine_ls_extinction_method none
_refine_ls_goodness_of_fit_ref 1.011
_refine_ls_hydrogen_treatment constr
_refine_ls_matrix_type full
_refine_ls_number_parameters 824
_refine_ls_number_reflns 13783
_refine_ls_number_restraints 133
_refine_ls_restrained_S_all 1.027
_refine_ls_R_factor_all 0.1226
_refine_ls_R_factor_gt 0.0667
_refine_ls_shift/su_max 0.001
_refine_ls_shift/su_mean 0.000
_refine_ls_structure_factor_coef Fsqd
_refine_ls_weighting_details 'w=1/[\s^2^(Fo^2^)] where P=(Fo^2^+2Fc^2^)/3'
_refine_ls_weighting_scheme calc
_refine_ls_wR_factor_gt 0.1490
_refine_ls_wR_factor_ref 0.1824
_reflns_Friedel_coverage 0.000
_reflns_number_gt 8000
_reflns_number_total 13783
_reflns_threshold_expression 'I > 2\s(I)'
_cod_data_source_file ic7b00094_si_002.cif
_cod_data_source_block Dy8
_cod_depositor_comments
;
The following automatic conversions were performed:

data item '_exptl_absorpt_correction_type' value 'multi_scan' was
changed to 'multi-scan' in accordance with the
/home/saulius/struct/COD-crude-data/automatic-downloads/DataCite-retrospective/ACS/depositions/lib/dictionaries/cif_core.dic
dictionary named 'cif_core.dic' version 2.4.2 last updated on
2011-04-26.

Automatic conversion script
Id: cif_fix_values 6909 2019-04-08 15:41:33Z antanas 
;
_cod_database_code 4349394
_shelx_shelxl_version_number 2014/7
_shelx_space_group_comment
;
The symmetry employed for this shelxl refinement is uniquely defined
by the following loop, which should always be used as a source of
symmetry information in preference to the above space-group names.
They are only intended as comments.
;
_olex2_refinement_description
;
1. Fixed Uiso
 At 1.2 times of:
  All C(H) groups, All C(H,H) groups
 At 1.5 times of:
  All C(H,H,H) groups, All O(H) groups
2. Restrained distances
 O23-C69
 1.45 with sigma of 0.02
 C29-C30 = C9-C10 = C10-C11 = C28-C29 = N4-C30
 1.5 with sigma of 0.02
 C9-C11 = C11-N2 = C30-C28 = C28-N3
 2.49 with sigma of 0.02
3. Rigid bond restraints
 O8, C38, N2, C10, N4, C30, C9, C10, C23, C24, N2, C10, N2, C12, C12, C13, C43,
  C44, N3, C29
 with sigma for 1-2 distances of 0.01 and sigma for 1-3 distances of 0.01
4. Uiso/Uaniso restraints and constraints
Uanis(C9) \\sim Ueq, Uanis(C10) \\sim Ueq, Uanis(C11) \\sim Ueq, Uanis(C12)
\\sim Ueq, Uanis(C20) \\sim Ueq, Uanis(C28) \\sim Ueq, Uanis(C29) \\sim Ueq,
Uanis(C22) \\sim Ueq, Uanis(C23) \\sim Ueq, Uanis(C30) \\sim Ueq, Uanis(C38)
\\sim Ueq, Uanis(C68) \\sim Ueq, Uanis(O5) \\sim Ueq, Uanis(O22) \\sim Ueq,
Uanis(O23) \\sim Ueq, Uanis(C69) \\sim Ueq, Uanis(N2) \\sim Ueq, Uanis(O24)
\\sim Ueq: with sigma of 0.01 and sigma for terminal atoms of 0.02
5.a Ternary CH refined with riding coordinates:
 C10(H10), C29(H29)
5.b Secondary CH2 refined with riding coordinates:
 C9(H9A,H9B), C30(H30A,H30B)
5.c Aromatic/amide H refined with riding coordinates:
 C3(H3), C4(H4), C5(H5), C8(H8), C12(H12), C14(H14), C15(H15), C16(H16),
 C22(H22), C23(H23), C24(H24), C27(H27), C31(H31), C33(H33), C34(H34), C35(H35),
  C41(H41), C42(H42), C43(H43), C44(H44), C45(H45), C48(H48), C49(H49),
 C50(H50), C51(H51), C52(H52), C55(H55), C56(H56), C57(H57), C58(H58), C59(H59),
  C62(H62), C63(H63), C64(H64), C65(H65), C66(H66)
5.d Fitted hexagon refined as free rotating group:
 C2(C3,C4,C5,C6,C7), C13(C14,C15,C16,C17,C18), C21(C22,C23,C24,C25,C26),
 C32(C33,C34,C35,C36,C37), C40(C41,C42,C43,C44,C45), C47(C48,C49,C50,C51,C52),
 C54(C55,C56,C57,C58,C59), C61(C62,C63,C64,C65,C66)
5.e Idealised Me refined as rotating group:
 C1(H1A,H1B,H1C), C11(H11A,H11B,H11C), C19(H19A,H19B,H19C), C20(H20A,H20B,
 H20C), C28(H28A,H28B,H28C), C38(H38A,H38B,H38C), C68(H68A,H68B,H68C), C69(H69A,
 H69B,H69C)
5.f Idealised tetrahedral OH refined as rotating group:
 O22(H22A), O23(H23A)
;
_olex2_submission_special_instructions 'No special instructions were received'

loop_
_space_group_symop_operation_xyz
'x, y, z'
'-x+1/2, y+1/2, -z+1/2'
'-x, -y, -z'
'x-1/2, -y-1/2, z-1/2'

loop_
_atom_site_label
_atom_site_type_symbol
_atom_site_fract_x
_atom_site_fract_y
_atom_site_fract_z
_atom_site_U_iso_or_equiv
_atom_site_adp_type
_atom_site_occupancy
_atom_site_site_symmetry_order
_atom_site_calc_flag
_atom_site_refinement_flags_posn
_atom_site_refinement_flags_adp
C1 C 0.8535(8) 0.9108(7) 0.0872(5) 0.049(4) Uani 1 1 d . .
H1A H 0.8858 0.9219 0.1194 0.074 Uiso 1 1 calc GR .
H1B H 0.8333 0.9553 0.0707 0.074 Uiso 1 1 calc GR .
H1C H 0.8936 0.8851 0.0659 0.074 Uiso 1 1 calc GR .
C2 C 0.7948(5) 0.7952(3) 0.1088(3) 0.038(3) Uani 1 1 d . .
C3 C 0.8830(4) 0.7683(4) 0.1202(4) 0.052(4) Uani 1 1 d G .
H3 H 0.9336 0.7987 0.1177 0.062 Uiso 1 1 calc R .
C4 C 0.8955(4) 0.6960(5) 0.1354(4) 0.067(5) Uani 1 1 d G .
H4 H 0.9545 0.6781 0.1431 0.081 Uiso 1 1 calc R .
C5 C 0.8198(6) 0.6506(3) 0.1392(4) 0.051(4) Uani 1 1 d G .
H5 H 0.8282 0.6023 0.1494 0.061 Uiso 1 1 calc R .
C6 C 0.7317(5) 0.6775(4) 0.1278(3) 0.038(3) Uani 1 1 d G .
C7 C 0.7192(4) 0.7498(4) 0.1126(3) 0.034(3) Uani 1 1 d G .
C8 C 0.6591(10) 0.6245(7) 0.1328(5) 0.046(4) Uani 1 1 d . .
H8 H 0.6778 0.5798 0.1469 0.055 Uiso 1 1 calc R .
C9 C 0.5048(15) 0.5764(9) 0.1446(7) 0.111(6) Uani 1 1 d D U
H9A H 0.5369 0.5326 0.1567 0.133 Uiso 1 1 calc R .
H9B H 0.4779 0.5993 0.1734 0.133 Uiso 1 1 calc R .
C10 C 0.4354(13) 0.5581(11) 0.1069(7) 0.118(6) Uani 1 1 d D U
H10 H 0.3945 0.5208 0.1197 0.142 Uiso 1 1 calc R .
C11 C 0.4817(15) 0.5299(11) 0.0597(7) 0.130(8) Uani 1 1 d D U
H11A H 0.5472 0.5314 0.0662 0.195 Uiso 1 1 calc GR .
H11B H 0.4640 0.5603 0.0308 0.195 Uiso 1 1 calc GR .
H11C H 0.4626 0.4805 0.0526 0.195 Uiso 1 1 calc GR .
C12 C 0.3002(12) 0.6235(8) 0.0908(7) 0.077(4) Uani 1 1 d . U
H12 H 0.2777 0.5771 0.0974 0.092 Uiso 1 1 calc R .
C13 C 0.2313(5) 0.6751(4) 0.0716(4) 0.054(4) Uani 1 1 d . U
C14 C 0.1428(6) 0.6476(3) 0.0625(4) 0.055(4) Uani 1 1 d G .
H14 H 0.1315 0.5982 0.0676 0.066 Uiso 1 1 calc R .
C15 C 0.0714(4) 0.6938(4) 0.0458(4) 0.057(4) Uani 1 1 d G .
H15 H 0.0122 0.6754 0.0397 0.069 Uiso 1 1 calc R .
C16 C 0.0884(4) 0.7676(4) 0.0382(3) 0.036(3) Uani 1 1 d G .
H16 H 0.0406 0.7986 0.0270 0.043 Uiso 1 1 calc R .
C17 C 0.1768(5) 0.7952(3) 0.0473(3) 0.035(3) Uani 1 1 d G .
C18 C 0.2482(4) 0.7489(4) 0.0640(3) 0.025(3) Uani 1 1 d G .
C19 C 0.1237(8) 0.9124(6) 0.0222(5) 0.042(3) Uani 1 1 d . .
H19A H 0.1043 0.8981 -0.0121 0.062 Uiso 1 1 calc GR .
H19B H 0.1429 0.9626 0.0223 0.062 Uiso 1 1 calc GR .
H19C H 0.0736 0.9068 0.0437 0.062 Uiso 1 1 calc GR .
C20 C 0.6915(12) 0.8161(10) 0.2406(7) 0.089(6) Uani 1 1 d . U
H20A H 0.7234 0.8132 0.2738 0.133 Uiso 1 1 calc GR .
H20B H 0.6779 0.7677 0.2281 0.133 Uiso 1 1 calc GR .
H20C H 0.6353 0.8428 0.2429 0.133 Uiso 1 1 calc GR .
C21 C 0.7585(7) 0.9256(4) 0.2146(4) 0.073(5) Uani 1 1 d . .
C22 C 0.8402(6) 0.9506(6) 0.2388(4) 0.070(5) Uani 1 1 d G U
H22 H 0.8872 0.9179 0.2480 0.084 Uiso 1 1 calc R .
C23 C 0.8517(6) 1.0247(7) 0.2493(4) 0.087(6) Uani 1 1 d G U
H23 H 0.9064 1.0414 0.2656 0.105 Uiso 1 1 calc R .
C24 C 0.7815(7) 1.0736(5) 0.2356(4) 0.074(5) Uani 1 1 d G U
H24 H 0.7892 1.1231 0.2426 0.089 Uiso 1 1 calc R .
C25 C 0.6998(6) 1.0486(5) 0.2113(4) 0.055(4) Uani 1 1 d G .
C26 C 0.6883(5) 0.9746(5) 0.2008(3) 0.035(3) Uani 1 1 d G .
C27 C 0.6307(13) 1.1033(9) 0.1933(6) 0.073(5) Uani 1 1 d . .
H27 H 0.6510 1.1515 0.1925 0.088 Uiso 1 1 calc R .
C28 C 0.4528(15) 1.1792(11) 0.2285(7) 0.149(9) Uani 1 1 d D U
H28A H 0.3871 1.1743 0.2254 0.223 Uiso 1 1 calc GR .
H28B H 0.4688 1.2282 0.2387 0.223 Uiso 1 1 calc GR .
H28C H 0.4782 1.1456 0.2537 0.223 Uiso 1 1 calc GR .
C29 C 0.4939(13) 1.1617(10) 0.1738(7) 0.107(6) Uani 1 1 d D U
H29 H 0.5317 1.2020 0.1622 0.129 Uiso 1 1 calc R .
C30 C 0.4157(14) 1.1502(10) 0.1408(7) 0.126(6) Uani 1 1 d D U
H30A H 0.4333 1.1391 0.1066 0.151 Uiso 1 1 calc R .
H30B H 0.3776 1.1937 0.1391 0.151 Uiso 1 1 calc R .
C31 C 0.2746(11) 1.0874(8) 0.1621(6) 0.060(5) Uani 1 1 d . .
H31 H 0.2485 1.1337 0.1589 0.072 Uiso 1 1 calc R .
C32 C 0.2115(6) 1.0276(5) 0.1661(3) 0.042(3) Uani 1 1 d . .
C33 C 0.1227(7) 1.0427(5) 0.1792(3) 0.075(5) Uani 1 1 d G .
H33 H 0.1046 1.0908 0.1841 0.090 Uiso 1 1 calc R .
C34 C 0.0610(5) 0.9860(7) 0.1852(3) 0.077(6) Uani 1 1 d G .
H34 H 0.0017 0.9961 0.1940 0.093 Uiso 1 1 calc R .
C35 C 0.0881(6) 0.9141(6) 0.1779(4) 0.085(6) Uani 1 1 d G .
H35 H 0.0468 0.8761 0.1819 0.102 Uiso 1 1 calc R .
C36 C 0.1768(7) 0.8990(4) 0.1647(4) 0.057(4) Uani 1 1 d G .
C37 C 0.2385(5) 0.9558(5) 0.1588(3) 0.043(3) Uani 1 1 d G .
C38 C 0.1659(14) 0.7680(10) 0.1788(8) 0.108(7) Uani 1 1 d . U
H38A H 0.1421 0.7792 0.2112 0.162 Uiso 1 1 calc GR .
H38B H 0.2087 0.7282 0.1829 0.162 Uiso 1 1 calc GR .
H38C H 0.1162 0.7544 0.1548 0.162 Uiso 1 1 calc GR .
C39 C 0.4476(12) 0.9841(7) 0.2856(6) 0.054(4) Uani 1 1 d . .
C40 C 0.4421(6) 0.9700(4) 0.3413(3) 0.035(3) Uani 1 1 d . .
C41 C 0.3566(5) 0.9592(4) 0.3604(3) 0.051(4) Uani 1 1 d G .
H41 H 0.3036 0.9621 0.3387 0.061 Uiso 1 1 calc R .
C42 C 0.3502(6) 0.9441(5) 0.4120(4) 0.058(4) Uani 1 1 d G .
H42 H 0.2930 0.9369 0.4248 0.070 Uiso 1 1 calc R .
C43 C 0.4295(8) 0.9398(5) 0.4445(3) 0.071(5) Uani 1 1 d G U
H43 H 0.4252 0.9297 0.4790 0.085 Uiso 1 1 calc R .
C44 C 0.5150(7) 0.9506(5) 0.4254(4) 0.076(5) Uani 1 1 d G U
H44 H 0.5680 0.9477 0.4471 0.091 Uiso 1 1 calc R .
C45 C 0.5213(5) 0.9657(5) 0.3738(4) 0.064(4) Uani 1 1 d G .
H45 H 0.5786 0.9729 0.3610 0.077 Uiso 1 1 calc R .
C46 C 0.5115(10) 0.6855(7) -0.0178(5) 0.046(4) Uani 1 1 d . .
C47 C 0.5187(7) 0.6666(4) -0.0717(3) 0.046(4) Uani 1 1 d . .
C48 C 0.4399(5) 0.6562(5) -0.1038(4) 0.058(4) Uani 1 1 d G .
H48 H 0.3822 0.6611 -0.0910 0.069 Uiso 1 1 calc R .
C49 C 0.4472(7) 0.6386(5) -0.1549(4) 0.076(5) Uani 1 1 d G .
H49 H 0.3945 0.6317 -0.1763 0.091 Uiso 1 1 calc R .
C50 C 0.5334(9) 0.6313(5) -0.1739(3) 0.081(6) Uani 1 1 d G .
H50 H 0.5383 0.6195 -0.2081 0.097 Uiso 1 1 calc R .
C51 C 0.6122(7) 0.6416(4) -0.1418(4) 0.056(4) Uani 1 1 d G .
H51 H 0.6698 0.6367 -0.1546 0.067 Uiso 1 1 calc R .
C52 C 0.6048(5) 0.6593(4) -0.0907(3) 0.046(4) Uani 1 1 d G .
H52 H 0.6576 0.6662 -0.0693 0.055 Uiso 1 1 calc R .
C53 C 0.3095(8) 0.9238(6) -0.0647(5) 0.029(3) Uani 1 1 d . .
C54 C 0.2486(5) 0.8638(3) -0.0850(3) 0.037(3) Uani 1 1 d . .
C55 C 0.1782(6) 0.8793(4) -0.1218(3) 0.033(3) Uani 1 1 d G .
H55 H 0.1701 0.9267 -0.1340 0.039 Uiso 1 1 calc R .
C56 C 0.1199(5) 0.8239(5) -0.1404(3) 0.051(4) Uani 1 1 d G .
H56 H 0.0728 0.8343 -0.1650 0.061 Uiso 1 1 calc R .
C57 C 0.1319(6) 0.7530(4) -0.1222(4) 0.065(5) Uani 1 1 d G .
H57 H 0.0929 0.7160 -0.1346 0.078 Uiso 1 1 calc R .
C58 C 0.2023(6) 0.7375(3) -0.0853(4) 0.051(4) Uani 1 1 d G .
H58 H 0.2104 0.6901 -0.0731 0.061 Uiso 1 1 calc R .
C59 C 0.2607(5) 0.7929(4) -0.0667(3) 0.043(3) Uani 1 1 d G .
H59 H 0.3078 0.7825 -0.0421 0.051 Uiso 1 1 calc R .
C60 C 0.2934(8) 1.0740(6) 0.0248(4) 0.027(3) Uani 1 1 d . .
C61 C 0.2250(5) 1.1318(3) 0.0337(3) 0.029(3) Uani 1 1 d . .
C62 C 0.1463(5) 1.1152(3) 0.0585(3) 0.038(3) Uani 1 1 d G .
H62 H 0.1361 1.0677 0.0692 0.046 Uiso 1 1 calc R .
C63 C 0.0831(4) 1.1698(4) 0.0673(3) 0.050(4) Uani 1 1 d G .
H63 H 0.0305 1.1588 0.0839 0.060 Uiso 1 1 calc R .
C64 C 0.0984(5) 1.2409(4) 0.0512(3) 0.047(4) Uani 1 1 d G .
H64 H 0.0561 1.2774 0.0571 0.056 Uiso 1 1 calc R .
C65 C 0.1770(6) 1.2574(3) 0.0264(3) 0.041(3) Uani 1 1 d G .
H65 H 0.1873 1.3050 0.0157 0.050 Uiso 1 1 calc R .
C66 C 0.2403(5) 1.2028(4) 0.0176(3) 0.033(3) Uani 1 1 d G .
H66 H 0.2929 1.2139 0.0010 0.039 Uiso 1 1 calc R .
C67 C 0.4669(8) 0.8186(7) 0.1751(5) 0.037(3) Uani 1 1 d . .
C68 C 0.732(2) 0.5075(14) 0.0359(11) 0.177(12) Uani 1 1 d . U
H68A H 0.7929 0.5079 0.0527 0.265 Uiso 1 1 calc GR .
H68B H 0.7258 0.4657 0.0138 0.265 Uiso 1 1 calc GR .
H68C H 0.6875 0.5050 0.0610 0.265 Uiso 1 1 calc GR .
C69 C 0.3660(17) 0.7755(10) 0.3019(8) 0.120(8) Uani 1 1 d D U
H69A H 0.3416 0.7567 0.3323 0.180 Uiso 1 1 calc GR .
H69B H 0.3181 0.8000 0.2815 0.180 Uiso 1 1 calc GR .
H69C H 0.4146 0.8094 0.3110 0.180 Uiso 1 1 calc GR .
Dy1 Dy 0.36266(4) 0.90395(3) 0.06207(2) 0.02710(16) Uani 1 1 d . .
Dy2 Dy 0.61093(4) 0.90569(3) 0.08780(2) 0.02793(16) Uani 1 1 d . .
Dy3 Dy 0.48558(4) 0.73485(3) 0.08229(2) 0.03402(17) Uani 1 1 d . .
Dy4 Dy 0.46191(4) 0.97551(3) 0.18206(2) 0.03266(17) Uani 1 1 d . .
N1 N 0.5740(8) 0.6304(5) 0.1209(4) 0.046(3) Uani 1 1 d . .
N2 N 0.3859(10) 0.6306(7) 0.1000(6) 0.080(4) Uani 1 1 d D U
N3 N 0.5462(10) 1.0927(6) 0.1788(6) 0.075(4) Uani 1 1 d D U
N4 N 0.3621(10) 1.0847(6) 0.1625(6) 0.078(4) Uani 1 1 d D U
O1 O 0.7766(5) 0.8668(4) 0.0956(3) 0.0328(19) Uani 1 1 d . .
O2 O 0.6350(5) 0.7808(4) 0.1034(3) 0.0327(19) Uani 1 1 d . .
O3 O 0.3338(6) 0.7802(4) 0.0710(3) 0.038(2) Uani 1 1 d . .
O4 O 0.1986(5) 0.8676(4) 0.0408(3) 0.0312(19) Uani 1 1 d . .
O5 O 0.7469(9) 0.8520(7) 0.2069(4) 0.084(4) Uani 1 1 d . U
O6 O 0.6145(5) 0.9465(4) 0.1727(3) 0.0333(19) Uani 1 1 d . .
O7 O 0.3231(5) 0.9373(4) 0.1424(3) 0.0334(19) Uani 1 1 d . .
O8 O 0.2111(7) 0.8303(6) 0.1604(4) 0.069(3) Uani 1 1 d . U
O9 O 0.3757(7) 0.9884(5) 0.2560(3) 0.055(3) Uani 1 1 d . .
O10 O 0.5251(6) 0.9885(5) 0.2681(4) 0.054(3) Uani 1 1 d . .
O11 O 0.4306(6) 0.6955(5) -0.0018(4) 0.058(3) Uani 1 1 d . .
O12 O 0.5808(6) 0.6895(5) 0.0139(3) 0.048(2) Uani 1 1 d . .
O13 O 0.2840(5) 1.0135(4) 0.0463(3) 0.0326(19) Uani 1 1 d . .
O14 O 0.3584(5) 1.0885(4) -0.0030(3) 0.0295(19) Uani 1 1 d . .
O15 O 0.3642(5) 0.9099(4) -0.0257(3) 0.033(2) Uani 1 1 d . .
O16 O 0.3072(5) 0.9845(4) -0.0869(3) 0.035(2) Uani 1 1 d . .
O17 O 0.4771(5) 0.8551(4) 0.1305(3) 0.0273(18) Uani 1 1 d . .
O18 O 0.4653(7) 0.7485(4) 0.1711(3) 0.049(3) Uani 1 1 d . .
O19 O 0.4598(6) 0.8542(4) 0.2142(3) 0.041(2) Uani 1 1 d . .
O20 O 0.4946(5) 0.8447(4) 0.0373(3) 0.0292(18) Uani 1 1 d . .
O21 O 0.4828(5) 0.9822(4) 0.0887(3) 0.0277(18) Uani 1 1 d . .
O22 O 0.7180(11) 0.5746(9) 0.0055(6) 0.122(5) Uani 1 1 d . U
H22A H 0.6645 0.5880 0.0064 0.183 Uiso 1 1 calc GR .
O23 O 0.4027(14) 0.7140(11) 0.2719(8) 0.194(8) Uani 1 1 d D U
H23A H 0.3599 0.6914 0.2575 0.291 Uiso 1 1 calc GR .
O24 O 0.270(2) 0.5921(14) 0.2055(11) 0.287(14) Uani 1 1 d . U

loop_
_atom_site_aniso_label
_atom_site_aniso_U_11
_atom_site_aniso_U_22
_atom_site_aniso_U_33
_atom_site_aniso_U_23
_atom_site_aniso_U_13
_atom_site_aniso_U_12
C1 0.017(7) 0.064(9) 0.066(10) 0.014(8) -0.003(7) 0.002(7)
C2 0.032(7) 0.045(8) 0.039(8) 0.006(6) 0.005(6) -0.007(6)
C3 0.037(8) 0.059(9) 0.059(10) 0.018(7) 0.003(7) 0.004(7)
C4 0.047(10) 0.065(10) 0.089(13) 0.037(9) 0.000(9) 0.027(9)
C5 0.053(10) 0.046(8) 0.054(9) 0.014(7) 0.006(7) 0.013(8)
C6 0.026(7) 0.036(7) 0.053(9) 0.007(6) 0.000(6) 0.016(6)
C7 0.024(7) 0.050(8) 0.025(7) 0.018(6) -0.012(5) 0.004(6)
C8 0.065(11) 0.035(7) 0.036(8) 0.013(6) -0.007(7) 0.006(7)
C9 0.125(10) 0.079(9) 0.124(10) 0.048(8) -0.027(8) -0.006(8)
C10 0.117(9) 0.091(8) 0.144(11) 0.024(8) -0.013(8) 0.008(7)
C11 0.137(16) 0.118(14) 0.139(15) -0.017(13) 0.035(13) 0.015(13)
C12 0.074(7) 0.046(7) 0.108(9) 0.015(7) -0.005(7) -0.014(6)
C13 0.048(8) 0.040(8) 0.074(11) 0.010(7) 0.011(7) -0.016(6)
C14 0.047(9) 0.027(7) 0.091(12) 0.008(7) 0.009(8) -0.019(7)
C15 0.064(11) 0.034(7) 0.074(11) 0.006(7) 0.005(8) -0.028(8)
C16 0.028(7) 0.034(7) 0.046(8) 0.006(6) 0.005(6) 0.001(6)
C17 0.031(7) 0.033(7) 0.040(8) 0.004(6) 0.000(6) -0.002(6)
C18 0.012(6) 0.029(6) 0.036(7) 0.003(5) 0.006(5) -0.007(5)
C19 0.025(7) 0.042(7) 0.058(9) 0.000(6) 0.002(6) 0.002(6)
C20 0.078(11) 0.116(13) 0.074(11) 0.017(10) 0.017(9) 0.001(11)
C21 0.034(9) 0.153(18) 0.033(9) 0.021(10) 0.009(7) 0.013(11)
C22 0.046(7) 0.118(9) 0.047(7) 0.026(7) 0.011(6) 0.004(7)
C23 0.075(9) 0.124(10) 0.064(8) 0.005(8) 0.009(7) -0.024(7)
C24 0.080(12) 0.099(12) 0.046(10) -0.015(9) 0.024(9) -0.042(8)
C25 0.036(8) 0.080(11) 0.053(9) -0.015(8) 0.031(7) -0.033(8)
C26 0.026(7) 0.061(8) 0.021(6) 0.007(6) 0.012(5) -0.005(7)
C27 0.082(14) 0.062(11) 0.080(13) -0.007(9) 0.044(11) -0.041(10)
C28 0.191(18) 0.136(15) 0.125(15) -0.026(13) 0.053(14) 0.034(14)
C29 0.110(9) 0.075(8) 0.135(10) 0.002(8) 0.005(8) 0.002(6)
C30 0.139(10) 0.086(9) 0.149(11) 0.011(8) -0.020(8) -0.003(7)
C31 0.058(11) 0.043(9) 0.078(12) -0.018(8) -0.015(9) 0.028(8)
C32 0.022(7) 0.066(9) 0.037(8) -0.005(7) 0.001(6) 0.011(7)
C33 0.062(11) 0.120(15) 0.045(10) -0.005(10) 0.025(8) 0.027(11)
C34 0.050(11) 0.158(18) 0.025(8) -0.030(10) 0.013(7) 0.017(12)
C35 0.029(9) 0.18(2) 0.049(11) -0.007(12) 0.016(8) -0.015(11)
C36 0.035(9) 0.088(12) 0.048(9) -0.012(8) 0.011(7) 0.007(9)
C37 0.023(7) 0.071(10) 0.036(8) 0.002(7) 0.012(6) -0.021(7)
C38 0.109(14) 0.104(12) 0.113(14) 0.011(10) 0.028(11) -0.034(11)
C39 0.064(11) 0.041(8) 0.059(10) -0.008(7) 0.015(9) -0.015(8)
C40 0.037(8) 0.020(6) 0.050(8) -0.003(6) 0.005(6) -0.006(6)
C41 0.058(10) 0.035(7) 0.061(10) -0.015(7) 0.017(8) 0.001(7)
C42 0.067(11) 0.048(9) 0.062(11) -0.006(8) 0.032(9) -0.005(8)
C43 0.111(13) 0.045(9) 0.056(11) 0.015(8) 0.003(10) -0.001(10)
C44 0.097(13) 0.080(12) 0.050(11) -0.007(9) -0.004(9) -0.033(11)
C45 0.064(11) 0.069(10) 0.057(11) -0.002(8) -0.007(9) -0.028(9)
C46 0.047(9) 0.034(7) 0.055(10) -0.002(6) -0.010(8) 0.009(7)
C47 0.054(10) 0.033(7) 0.053(9) -0.015(6) 0.008(8) 0.007(7)
C48 0.064(11) 0.032(7) 0.076(12) -0.008(7) -0.011(9) 0.009(7)
C49 0.115(17) 0.057(10) 0.054(11) -0.028(8) -0.004(11) 0.001(11)
C50 0.16(2) 0.046(9) 0.040(10) -0.008(7) 0.004(12) 0.003(12)
C51 0.086(13) 0.036(8) 0.048(10) -0.004(7) 0.013(9) -0.008(8)
C52 0.062(10) 0.030(7) 0.046(9) -0.005(6) 0.009(7) 0.002(7)
C53 0.020(6) 0.022(6) 0.043(8) 0.004(5) 0.002(6) 0.004(5)
C54 0.027(7) 0.043(7) 0.044(8) 0.009(6) 0.014(6) 0.000(6)
C55 0.035(7) 0.032(6) 0.031(7) -0.003(5) 0.004(6) 0.008(6)
C56 0.034(8) 0.082(11) 0.038(8) 0.001(8) 0.005(6) -0.012(8)
C57 0.051(10) 0.061(10) 0.085(13) -0.016(9) 0.028(9) -0.011(8)
C58 0.046(9) 0.034(7) 0.073(11) -0.001(7) 0.009(8) -0.005(7)
C59 0.046(8) 0.032(7) 0.050(9) 0.001(6) 0.000(7) -0.002(7)
C60 0.029(7) 0.023(6) 0.028(7) 0.002(5) -0.012(5) 0.002(5)
C61 0.040(8) 0.026(6) 0.019(6) 0.005(5) -0.008(5) 0.006(6)
C62 0.029(7) 0.031(7) 0.054(9) 0.008(6) -0.003(6) -0.002(6)
C63 0.032(8) 0.052(9) 0.064(10) -0.009(7) -0.001(7) 0.003(7)
C64 0.046(9) 0.032(7) 0.059(10) -0.001(6) -0.015(7) 0.010(7)
C65 0.049(9) 0.034(7) 0.041(8) 0.011(6) 0.000(7) 0.010(7)
C66 0.035(7) 0.032(6) 0.031(7) 0.003(5) 0.002(6) -0.001(6)
C67 0.022(7) 0.049(8) 0.042(8) 0.021(7) 0.011(6) -0.002(6)
C68 0.183(19) 0.168(17) 0.179(19) 0.037(15) 0.011(16) 0.035(16)
C69 0.188(18) 0.084(12) 0.092(13) 0.011(10) 0.040(12) -0.021(13)
Dy1 0.0227(3) 0.0254(3) 0.0332(3) 0.0048(2) 0.0015(2) 0.0009(2)
Dy2 0.0227(3) 0.0305(3) 0.0307(3) 0.0063(2) 0.0026(2) 0.0039(2)
Dy3 0.0320(4) 0.0257(3) 0.0441(4) 0.0067(3) 0.0013(3) 0.0039(3)
Dy4 0.0268(3) 0.0354(3) 0.0358(4) 0.0000(3) 0.0028(3) 0.0011(3)
N1 0.039(7) 0.041(6) 0.056(8) 0.028(5) -0.014(6) 0.006(6)
N2 0.065(6) 0.056(6) 0.118(9) 0.026(6) -0.003(6) -0.014(5)
N3 0.071(9) 0.029(6) 0.129(13) -0.009(7) 0.034(8) -0.022(6)
N4 0.068(10) 0.043(7) 0.118(13) -0.006(7) -0.022(9) 0.023(6)
O1 0.025(5) 0.045(5) 0.028(5) 0.009(4) 0.003(4) 0.001(4)
O2 0.030(5) 0.032(4) 0.036(5) 0.007(4) -0.002(4) 0.005(4)
O3 0.041(5) 0.024(4) 0.049(6) 0.008(4) -0.001(4) -0.007(4)
O4 0.019(4) 0.033(4) 0.041(5) 0.012(4) 0.000(4) -0.009(4)
O5 0.079(7) 0.105(7) 0.069(7) 0.018(6) 0.014(6) 0.038(6)
O6 0.026(5) 0.050(5) 0.024(5) 0.007(4) -0.002(4) 0.003(4)
O7 0.013(4) 0.041(5) 0.045(5) 0.008(4) -0.002(4) 0.004(4)
O8 0.064(7) 0.087(8) 0.058(7) -0.018(6) 0.030(6) -0.044(6)
O9 0.049(6) 0.080(7) 0.036(6) -0.011(5) -0.005(5) 0.008(6)
O10 0.025(5) 0.083(7) 0.055(6) -0.009(5) 0.007(5) -0.016(5)
O11 0.037(6) 0.063(6) 0.071(7) -0.028(5) -0.021(5) 0.015(5)
O12 0.043(6) 0.053(6) 0.049(6) 0.005(5) -0.001(5) 0.004(5)
O13 0.022(4) 0.030(4) 0.046(5) 0.009(4) 0.004(4) 0.002(4)
O14 0.022(4) 0.036(4) 0.032(5) 0.011(4) 0.011(4) 0.013(4)
O15 0.029(5) 0.033(4) 0.039(5) 0.002(4) 0.005(4) 0.001(4)
O16 0.033(5) 0.038(5) 0.033(5) 0.001(4) 0.003(4) 0.000(4)
O17 0.028(4) 0.021(4) 0.034(5) 0.003(3) 0.007(4) 0.003(3)
O18 0.068(7) 0.028(5) 0.055(6) 0.005(4) 0.024(5) 0.006(5)
O19 0.053(6) 0.044(5) 0.028(5) 0.001(4) 0.017(4) 0.004(5)
O20 0.028(4) 0.024(4) 0.035(5) 0.011(3) -0.001(4) 0.002(4)
O21 0.024(4) 0.023(4) 0.037(5) 0.003(3) 0.007(4) -0.001(3)
O22 0.117(11) 0.133(10) 0.121(11) 0.002(9) 0.044(9) 0.036(9)
O23 0.217(16) 0.197(15) 0.171(15) 0.107(12) 0.034(13) -0.009(13)
O24 0.30(2) 0.274(19) 0.28(2) 0.015(16) -0.010(16) -0.039(16)

loop_
_atom_type_symbol
_atom_type_description
_atom_type_scat_dispersion_real
_atom_type_scat_dispersion_imag
_atom_type_scat_source
C C 0.0033 0.0016 'International Tables Vol C Tables 4.2.6.8 and 6.1.1.4'
H H 0.0000 0.0000 'International Tables Vol C Tables 4.2.6.8 and 6.1.1.4'
Dy Dy -0.1892 4.4098 'International Tables Vol C Tables 4.2.6.8 and 6.1.1.4'
N N 0.0061 0.0033 'International Tables Vol C Tables 4.2.6.8 and 6.1.1.4'
O O 0.0106 0.0060 'International Tables Vol C Tables 4.2.6.8 and 6.1.1.4'

loop_
_geom_angle_atom_site_label_1
_geom_angle_atom_site_label_2
_geom_angle_atom_site_label_3
_geom_angle
_geom_angle_site_symmetry_1
_geom_angle_site_symmetry_3
H1A C1 H1B 109.5 . .
H1A C1 H1C 109.5 . .
H1B C1 H1C 109.5 . .
O1 C1 H1A 109.5 . .
O1 C1 H1B 109.5 . .
O1 C1 H1C 109.5 . .
C3 C2 C7 120.0 . .
O1 C2 C3 123.4(6) . .
O1 C2 C7 116.5(6) . .
C2 C3 H3 120.0 . .
C4 C3 C2 120.0 . .
C4 C3 H3 120.0 . .
C3 C4 H4 120.0 . .
C3 C4 C5 120.0 . .
C5 C4 H4 120.0 . .
C4 C5 H5 120.0 . .
C6 C5 C4 120.0 . .
C6 C5 H5 120.0 . .
C5 C6 C7 120.0 . .
C5 C6 C8 114.4(7) . .
C7 C6 C8 125.6(7) . .
C6 C7 C2 120.0 . .
O2 C7 C2 116.7(6) . .
O2 C7 C6 123.2(6) . .
C6 C8 H8 115.5 . .
N1 C8 C6 129.0(11) . .
N1 C8 H8 115.5 . .
H9A C9 H9B 108.3 . .
C10 C9 H9A 109.9 . .
C10 C9 H9B 109.9 . .
C10 C9 N1 108.8(15) . .
N1 C9 H9A 109.9 . .
N1 C9 H9B 109.9 . .
C9 C10 H10 110.6 . .
C9 C10 C11 108.2(15) . .
C9 C10 N2 100.9(16) . .
C11 C10 H10 110.6 . .
N2 C10 H10 110.6 . .
N2 C10 C11 115.4(15) . .
C10 C11 H11A 109.5 . .
C10 C11 H11B 109.5 . .
C10 C11 H11C 109.5 . .
H11A C11 H11B 109.5 . .
H11A C11 H11C 109.5 . .
H11B C11 H11C 109.5 . .
C13 C12 H12 114.6 . .
N2 C12 H12 114.6 . .
N2 C12 C13 130.9(14) . .
C14 C13 C12 116.0(8) . .
C14 C13 C18 120.0 . .
C18 C13 C12 124.0(8) . .
C13 C14 H14 120.0 . .
C13 C14 C15 120.0 . .
C15 C14 H14 120.0 . .
C14 C15 H15 120.0 . .
C16 C15 C14 120.0 . .
C16 C15 H15 120.0 . .
C15 C16 H16 120.0 . .
C15 C16 C17 120.0 . .
C17 C16 H16 120.0 . .
C16 C17 C18 120.0 . .
O4 C17 C16 123.2(6) . .
O4 C17 C18 116.8(6) . .
C17 C18 C13 120.0 . .
O3 C18 C13 123.7(6) . .
O3 C18 C17 116.3(6) . .
H19A C19 H19B 109.5 . .
H19A C19 H19C 109.5 . .
H19B C19 H19C 109.5 . .
O4 C19 H19A 109.5 . .
O4 C19 H19B 109.5 . .
O4 C19 H19C 109.5 . .
H20A C20 H20B 109.5 . .
H20A C20 H20C 109.5 . .
H20B C20 H20C 109.5 . .
O5 C20 H20A 109.5 . .
O5 C20 H20B 109.5 . .
O5 C20 H20C 109.5 . .
C22 C21 C26 120.0 . .
O5 C21 C22 118.9(9) . .
O5 C21 C26 121.0(9) . .
C21 C22 H22 120.0 . .
C21 C22 C23 120.0 . .
C23 C22 H22 120.0 . .
C22 C23 H23 120.0 . .
C22 C23 C24 120.0 . .
C24 C23 H23 120.0 . .
C23 C24 H24 120.0 . .
C25 C24 C23 120.0 . .
C25 C24 H24 120.0 . .
C24 C25 C26 120.0 . .
C24 C25 C27 117.9(9) . .
C26 C25 C27 121.9(9) . .
C25 C26 C21 120.0 . .
O6 C26 C21 116.0(7) . .
O6 C26 C25 123.7(7) . .
C25 C27 H27 116.1 . .
N3 C27 C25 127.9(13) . .
N3 C27 H27 116.1 . .
H28A C28 H28B 109.5 . .
H28A C28 H28C 109.5 . .
H28B C28 H28C 109.5 . .
C29 C28 H28A 109.5 . .
C29 C28 H28B 109.5 . .
C29 C28 H28C 109.5 . .
C28 C29 H29 111.9 . .
C30 C29 C28 103.9(14) . .
C30 C29 H29 111.9 . .
C30 C29 N3 108.7(17) . .
N3 C29 C28 108.1(14) . .
N3 C29 H29 111.9 . .
C29 C30 H30A 110.3 . .
C29 C30 H30B 110.3 . .
C29 C30 N4 107.3(15) . .
H30A C30 H30B 108.5 . .
N4 C30 H30A 110.3 . .
N4 C30 H30B 110.3 . .
C32 C31 H31 116.0 . .
N4 C31 H31 116.0 . .
N4 C31 C32 127.9(12) . .
C33 C32 C31 118.6(9) . .
C33 C32 C37 120.0 . .
C37 C32 C31 121.4(9) . .
C32 C33 H33 120.0 . .
C32 C33 C34 120.0 . .
C34 C33 H33 120.0 . .
C33 C34 H34 120.0 . .
C33 C34 C35 120.0 . .
C35 C34 H34 120.0 . .
C34 C35 H35 120.0 . .
C36 C35 C34 120.0 . .
C36 C35 H35 120.0 . .
C35 C36 C37 120.0 . .
O8 C36 C35 123.9(8) . .
O8 C36 C37 115.9(8) . .
C36 C37 C32 120.0 . .
O7 C37 C32 123.0(7) . .
O7 C37 C36 116.9(7) . .
H38A C38 H38B 109.5 . .
H38A C38 H38C 109.5 . .
H38B C38 H38C 109.5 . .
O8 C38 H38A 109.5 . .
O8 C38 H38B 109.5 . .
O8 C38 H38C 109.5 . .
C40 C39 Dy4 166.7(9) . .
O9 C39 C40 120.9(13) . .
O9 C39 Dy4 60.8(8) . .
O10 C39 C40 118.8(14) . .
O10 C39 Dy4 60.6(8) . .
O10 C39 O9 120.3(14) . .
C41 C40 C39 119.2(9) . .
C41 C40 C45 120.0 . .
C45 C40 C39 120.8(9) . .
C40 C41 H41 120.0 . .
C42 C41 C40 120.0 . .
C42 C41 H41 120.0 . .
C41 C42 H42 120.0 . .
C43 C42 C41 120.0 . .
C43 C42 H42 120.0 . .
C42 C43 H43 120.0 . .
C42 C43 C44 120.0 . .
C44 C43 H43 120.0 . .
C43 C44 H44 120.0 . .
C43 C44 C45 120.0 . .
C45 C44 H44 120.0 . .
C40 C45 H45 120.0 . .
C44 C45 C40 120.0 . .
C44 C45 H45 120.0 . .
C47 C46 Dy3 173.8(8) . .
O11 C46 C47 118.3(12) . .
O11 C46 Dy3 58.0(7) . .
O12 C46 C47 122.7(13) . .
O12 C46 Dy3 61.5(7) . .
O12 C46 O11 118.9(13) . .
C48 C47 C46 120.3(9) . .
C48 C47 C52 120.0 . .
C52 C47 C46 119.7(9) . .
C47 C48 H48 120.0 . .
C47 C48 C49 120.0 . .
C49 C48 H48 120.0 . .
C48 C49 H49 120.0 . .
C50 C49 C48 120.0 . .
C50 C49 H49 120.0 . .
C49 C50 H50 120.0 . .
C49 C50 C51 120.0 . .
C51 C50 H50 120.0 . .
C50 C51 H51 120.0 . .
C52 C51 C50 120.0 . .
C52 C51 H51 120.0 . .
C47 C52 H52 120.0 . .
C51 C52 C47 120.0 . .
C51 C52 H52 120.0 . .
O15 C53 C54 117.6(9) . .
O16 C53 C54 119.6(10) . .
O16 C53 O15 122.9(10) . .
C55 C54 C53 119.4(7) . .
C55 C54 C59 120.0 . .
C59 C54 C53 120.6(7) . .
C54 C55 H55 120.0 . .
C56 C55 C54 120.0 . .
C56 C55 H55 120.0 . .
C55 C56 H56 120.0 . .
C55 C56 C57 120.0 . .
C57 C56 H56 120.0 . .
C56 C57 H57 120.0 . .
C58 C57 C56 120.0 . .
C58 C57 H57 120.0 . .
C57 C58 H58 120.0 . .
C57 C58 C59 120.0 . .
C59 C58 H58 120.0 . .
C54 C59 H59 120.0 . .
C58 C59 C54 120.0 . .
C58 C59 H59 120.0 . .
O13 C60 C61 117.7(10) . .
O13 C60 O14 123.7(10) . .
O14 C60 C61 118.6(9) . .
C62 C61 C60 120.2(7) . .
C62 C61 C66 120.0 . .
C66 C61 C60 119.8(7) . .
C61 C62 H62 120.0 . .
C63 C62 C61 120.0 . .
C63 C62 H62 120.0 . .
C62 C63 H63 120.0 . .
C64 C63 C62 120.0 . .
C64 C63 H63 120.0 . .
C63 C64 H64 120.0 . .
C63 C64 C65 120.0 . .
C65 C64 H64 120.0 . .
C64 C65 H65 120.0 . .
C64 C65 C66 120.0 . .
C66 C65 H65 120.0 . .
C61 C66 H66 120.0 . .
C65 C66 C61 120.0 . .
C65 C66 H66 120.0 . .
Dy4 C67 Dy3 125.7(4) . .
O17 C67 Dy3 61.1(6) . .
O17 C67 Dy4 64.6(6) . .
O18 C67 Dy3 53.7(6) . .
O18 C67 Dy4 177.3(9) . .
O18 C67 O17 114.8(11) . .
O19 C67 Dy3 179.4(9) . .
O19 C67 Dy4 54.1(6) . .
O19 C67 O17 118.6(11) . .
O19 C67 O18 126.6(11) . .
H68A C68 H68B 109.5 . .
H68A C68 H68C 109.5 . .
H68B C68 H68C 109.5 . .
O22 C68 H68A 109.5 . .
O22 C68 H68B 109.5 . .
O22 C68 H68C 109.5 . .
H69A C69 H69B 109.5 . .
H69A C69 H69C 109.5 . .
H69B C69 H69C 109.5 . .
O23 C69 H69A 109.5 . .
O23 C69 H69B 109.5 . .
O23 C69 H69C 109.5 . .
Dy3 Dy1 Dy2 60.037(15) . .
Dy3 Dy1 Dy4 91.008(18) . .
Dy4 Dy1 Dy2 60.108(16) . .
O3 Dy1 Dy2 100.1(2) . .
O3 Dy1 Dy3 40.3(2) . .
O3 Dy1 Dy4 109.3(2) . .
O3 Dy1 O4 65.6(3) . .
O3 Dy1 O13 140.1(3) . .
O3 Dy1 O17 72.5(2) . .
O3 Dy1 O20 74.6(3) . .
O3 Dy1 O21 135.0(3) . .
O4 Dy1 Dy2 164.90(17) . .
O4 Dy1 Dy3 105.23(17) . .
O4 Dy1 Dy4 127.44(18) . .
O4 Dy1 O17 129.6(2) . .
O7 Dy1 Dy2 97.84(18) . .
O7 Dy1 Dy3 104.25(18) . .
O7 Dy1 Dy4 38.67(18) . .
O7 Dy1 O3 96.2(3) . .
O7 Dy1 O4 88.8(3) . .
O7 Dy1 O13 77.5(3) . .
O7 Dy1 O15 157.0(3) . .
O7 Dy1 O17 68.8(2) . .
O7 Dy1 O20 129.7(2) . .
O7 Dy1 O21 78.1(3) . .
O13 Dy1 Dy2 119.77(18) . .
O13 Dy1 Dy3 178.2(2) . .
O13 Dy1 Dy4 90.32(19) . .
O13 Dy1 O4 74.8(2) . .
O13 Dy1 O17 136.2(2) . .
O13 Dy1 O20 138.9(3) . .
O13 Dy1 O21 82.8(2) . .
O15 Dy1 Dy2 96.1(2) . .
O15 Dy1 Dy3 98.57(18) . .
O15 Dy1 Dy4 145.11(19) . .
O15 Dy1 O3 99.3(3) . .
O15 Dy1 O4 82.3(3) . .
O15 Dy1 O13 79.7(3) . .
O15 Dy1 O17 132.4(3) . .
O15 Dy1 O20 71.4(3) . .
O15 Dy1 O21 102.2(3) . .
O17 Dy1 Dy2 43.22(16) . .
O17 Dy1 Dy3 45.03(15) . .
O17 Dy1 Dy4 46.01(15) . .
O20 Dy1 Dy2 39.47(18) . .
O20 Dy1 Dy3 39.74(16) . .
O20 Dy1 Dy4 96.97(18) . .
O20 Dy1 O4 127.3(3) . .
O20 Dy1 O17 61.1(2) . .
O21 Dy1 Dy2 38.89(17) . .
O21 Dy1 Dy3 97.35(17) . .
O21 Dy1 Dy4 43.08(18) . .
O21 Dy1 O4 156.1(2) . .
O21 Dy1 O17 63.8(2) . .
O21 Dy1 O20 75.7(2) . .
Dy3 Dy2 Dy1 59.435(15) . .
Dy3 Dy2 Dy4 90.399(18) . .
Dy4 Dy2 Dy1 59.676(16) . .
O1 Dy2 Dy1 162.10(18) . .
O1 Dy2 Dy3 103.80(18) . .
O1 Dy2 Dy4 131.35(17) . .
O2 Dy2 Dy1 99.17(19) . .
O2 Dy2 Dy3 40.02(19) . .
O2 Dy2 Dy4 108.26(19) . .
O2 Dy2 O1 65.0(3) . .
O2 Dy2 O6 98.7(3) . .
O2 Dy2 O17 70.8(2) . .
O2 Dy2 O20 74.4(2) . .
O6 Dy2 Dy1 97.83(19) . .
O6 Dy2 Dy3 106.94(19) . .
O6 Dy2 Dy4 38.54(18) . .
O6 Dy2 O1 93.1(3) . .
O6 Dy2 O17 70.1(3) . .
O6 Dy2 O20 130.7(3) . .
O14 Dy2 Dy1 94.47(19) 3_675 .
O14 Dy2 Dy3 97.60(19) 3_675 .
O14 Dy2 Dy4 143.74(17) 3_675 .
O14 Dy2 O1 80.9(2) 3_675 .
O14 Dy2 O2 100.2(3) 3_675 .
O14 Dy2 O6 155.5(3) 3_675 .
O14 Dy2 O16 79.5(3) 3_675 3_675
O14 Dy2 O17 131.4(3) 3_675 .
O14 Dy2 O20 70.1(3) 3_675 .
O14 Dy2 O21 101.0(2) 3_675 .
O16 Dy2 Dy1 120.53(19) 3_675 .
O16 Dy2 Dy3 177.08(19) 3_675 .
O16 Dy2 Dy4 92.0(2) 3_675 .
O16 Dy2 O1 75.9(3) 3_675 .
O16 Dy2 O2 140.3(3) 3_675 .
O16 Dy2 O6 76.0(3) 3_675 .
O16 Dy2 O17 137.7(3) 3_675 .
O16 Dy2 O20 138.5(2) 3_675 .
O17 Dy2 Dy1 43.99(16) . .
O17 Dy2 Dy3 44.65(16) . .
O17 Dy2 Dy4 45.75(16) . .
O17 Dy2 O1 129.5(2) . .
O20 Dy2 Dy1 39.06(18) . .
O20 Dy2 Dy3 39.41(16) . .
O20 Dy2 Dy4 96.17(19) . .
O20 Dy2 O1 124.2(3) . .
O20 Dy2 O17 61.4(2) . .
O21 Dy2 Dy1 38.80(17) . .
O21 Dy2 Dy3 96.67(17) . .
O21 Dy2 Dy4 42.79(18) . .
O21 Dy2 O1 159.0(2) . .
O21 Dy2 O2 133.9(3) . .
O21 Dy2 O6 76.4(3) . .
O21 Dy2 O16 83.9(3) . 3_675
O21 Dy2 O17 64.3(2) . .
O21 Dy2 O20 75.2(2) . .
C46 Dy3 C67 166.7(3) . .
C46 Dy3 Dy1 103.6(3) . .
C67 Dy3 Dy1 66.1(2) . .
N1 Dy3 C46 91.9(4) . .
N1 Dy3 C67 98.1(4) . .
N1 Dy3 Dy1 164.2(3) . .
N1 Dy3 O12 74.7(3) . .
N1 Dy3 O17 120.3(3) . .
N2 Dy3 C46 92.6(4) . .
N2 Dy3 C67 99.2(4) . .
N2 Dy3 Dy1 113.5(3) . .
N2 Dy3 N1 67.9(4) . .
N2 Dy3 O12 104.1(4) . .
N2 Dy3 O17 121.8(4) . .
O2 Dy3 C46 98.7(4) . .
O2 Dy3 C67 75.8(3) . .
O2 Dy3 Dy1 99.83(17) . .
O2 Dy3 N1 74.5(3) . .
O2 Dy3 N2 141.0(4) . .
O2 Dy3 O11 124.4(3) . .
O2 Dy3 O12 74.7(3) . .
O2 Dy3 O17 69.6(2) . .
O2 Dy3 O18 84.7(3) . .
O3 Dy3 C46 100.3(3) . .
O3 Dy3 C67 77.2(3) . .
O3 Dy3 Dy1 39.34(17) . .
O3 Dy3 N1 141.0(3) . .
O3 Dy3 N2 74.7(4) . .
O3 Dy3 O2 138.1(3) . .
O3 Dy3 O11 74.9(3) . .
O3 Dy3 O12 126.3(3) . .
O3 Dy3 O17 71.5(2) . .
O3 Dy3 O18 84.7(3) . .
O11 Dy3 C46 27.1(3) . .
O11 Dy3 C67 151.9(3) . .
O11 Dy3 Dy1 89.5(2) . .
O11 Dy3 N1 105.9(3) . .
O11 Dy3 N2 77.1(4) . .
O11 Dy3 O12 53.5(3) . .
O11 Dy3 O17 133.7(3) . .
O12 Dy3 C46 26.6(3) . .
O12 Dy3 C67 150.5(3) . .
O12 Dy3 Dy1 118.6(2) . .
O12 Dy3 O17 134.1(3) . .
O17 Dy3 C46 138.8(3) . .
O17 Dy3 C67 28.0(3) . .
O17 Dy3 Dy1 44.68(16) . .
O18 Dy3 C46 167.4(3) . .
O18 Dy3 C67 25.8(3) . .
O18 Dy3 Dy1 87.68(19) . .
O18 Dy3 N1 77.2(3) . .
O18 Dy3 N2 77.4(4) . .
O18 Dy3 O11 150.8(3) . .
O18 Dy3 O12 148.7(3) . .
O18 Dy3 O17 53.8(2) . .
O20 Dy3 C46 77.9(3) . .
O20 Dy3 C67 88.9(3) . .
O20 Dy3 Dy1 39.73(19) . .
O20 Dy3 N1 145.2(3) . .
O20 Dy3 N2 144.6(4) . .
O20 Dy3 O2 74.3(2) . .
O20 Dy3 O3 73.7(3) . .
O20 Dy3 O11 79.7(3) . .
O20 Dy3 O12 82.5(3) . .
O20 Dy3 O17 60.9(2) . .
O20 Dy3 O18 114.7(3) . .
C39 Dy4 C67 97.1(4) . .
C39 Dy4 Dy1 146.0(3) . .
C67 Dy4 Dy1 66.1(2) . .
N3 Dy4 C39 93.2(4) . .
N3 Dy4 C67 147.9(4) . .
N3 Dy4 Dy1 116.9(4) . .
N3 Dy4 N4 65.5(5) . .
N3 Dy4 O17 130.9(3) . .
N3 Dy4 O21 80.1(4) . .
N4 Dy4 C39 94.3(5) . .
N4 Dy4 C67 143.1(4) . .
N4 Dy4 Dy1 85.3(3) . .
N4 Dy4 O17 129.7(4) . .
O6 Dy4 C39 104.9(4) . .
O6 Dy4 C67 74.7(3) . .
O6 Dy4 Dy1 98.90(19) . .
O6 Dy4 N3 73.3(4) . .
O6 Dy4 N4 135.2(4) . .
O6 Dy4 O7 134.3(3) . .
O6 Dy4 O9 132.0(3) . .
O6 Dy4 O10 79.2(3) . .
O6 Dy4 O17 68.5(3) . .
O6 Dy4 O19 81.9(3) . .
O6 Dy4 O21 74.0(2) . .
O7 Dy4 C39 109.8(4) . .
O7 Dy4 C67 72.3(3) . .
O7 Dy4 Dy1 38.4(2) . .
O7 Dy4 N3 131.8(4) . .
O7 Dy4 N4 70.9(4) . .
O7 Dy4 O9 84.4(3) . .
O7 Dy4 O10 136.2(3) . .
O7 Dy4 O17 67.3(3) . .
O7 Dy4 O19 81.1(3) . .
O7 Dy4 O21 74.7(3) . .
O9 Dy4 C39 27.4(4) . .
O9 Dy4 C67 99.6(3) . .
O9 Dy4 Dy1 122.7(2) . .
O9 Dy4 N3 103.4(4) . .
O9 Dy4 N4 76.0(4) . .
O9 Dy4 O17 124.9(3) . .
O9 Dy4 O21 153.9(3) . .
O10 Dy4 C39 27.1(4) . .
O10 Dy4 C67 98.6(3) . .
O10 Dy4 Dy1 164.3(2) . .
O10 Dy4 N3 77.7(4) . .
O10 Dy4 N4 107.1(4) . .
O10 Dy4 O9 54.2(3) . .
O10 Dy4 O17 122.2(3) . .
O10 Dy4 O21 149.1(3) . .
O17 Dy4 C39 125.3(3) . .
O17 Dy4 C67 28.2(3) . .
O17 Dy4 Dy1 44.36(16) . .
O19 Dy4 C39 72.5(3) . .
O19 Dy4 C67 24.6(3) . .
O19 Dy4 Dy1 87.5(2) . .
O19 Dy4 N3 147.2(4) . .
O19 Dy4 N4 142.9(4) . .
O19 Dy4 O9 77.6(3) . .
O19 Dy4 O10 76.8(3) . .
O19 Dy4 O17 52.9(2) . .
O19 Dy4 O21 113.6(2) . .
O21 Dy4 C39 173.3(3) . .
O21 Dy4 C67 89.0(3) . .
O21 Dy4 Dy1 39.78(16) . .
O21 Dy4 N4 82.4(4) . .
O21 Dy4 O17 60.7(2) . .
C8 N1 C9 119.6(11) . .
C8 N1 Dy3 129.9(9) . .
C9 N1 Dy3 108.4(9) . .
C10 N2 Dy3 114.7(11) . .
C12 N2 C10 112.9(14) . .
C12 N2 Dy3 129.3(11) . .
C27 N3 C29 112.1(13) . .
C27 N3 Dy4 126.3(11) . .
C29 N3 Dy4 119.3(11) . .
C30 N4 Dy4 112.9(11) . .
C31 N4 C30 119.6(14) . .
C31 N4 Dy4 126.8(11) . .
C1 O1 Dy2 126.6(7) . .
C2 O1 C1 116.2(8) . .
C2 O1 Dy2 117.3(5) . .
C7 O2 Dy2 124.1(5) . .
C7 O2 Dy3 134.4(6) . .
Dy2 O2 Dy3 100.4(3) . .
C18 O3 Dy1 124.3(5) . .
C18 O3 Dy3 134.8(5) . .
Dy1 O3 Dy3 100.4(3) . .
C17 O4 C19 114.7(8) . .
C17 O4 Dy1 116.9(5) . .
C19 O4 Dy1 128.3(6) . .
C21 O5 C20 116.1(13) . .
C26 O6 Dy2 126.8(6) . .
C26 O6 Dy4 125.8(6) . .
Dy4 O6 Dy2 102.4(3) . .
C37 O7 Dy1 129.5(6) . .
C37 O7 Dy4 124.0(6) . .
Dy1 O7 Dy4 103.0(3) . .
C36 O8 C38 122.2(12) . .
C39 O9 Dy4 91.8(9) . .
C39 O10 Dy4 92.3(9) . .
C46 O11 Dy3 94.9(8) . .
C46 O12 Dy3 91.9(8) . .
C60 O13 Dy1 140.5(8) . .
C60 O14 Dy2 140.5(7) . 3_675
C53 O15 Dy1 139.4(7) . .
C53 O16 Dy2 140.3(8) . 3_675
C67 O17 Dy1 132.5(7) . .
C67 O17 Dy2 134.6(7) . .
C67 O17 Dy3 90.9(7) . .
C67 O17 Dy4 87.2(7) . .
Dy1 O17 Dy3 90.3(2) . .
Dy1 O17 Dy4 89.6(2) . .
Dy2 O17 Dy1 92.8(2) . .
Dy2 O17 Dy3 91.8(2) . .
Dy2 O17 Dy4 90.9(2) . .
Dy3 O17 Dy4 177.3(3) . .
C67 O18 Dy3 100.5(7) . .
C67 O19 Dy4 101.3(7) . .
Dy1 O20 Dy2 101.5(3) . .
Dy1 O20 Dy3 100.5(3) . .
Dy3 O20 Dy2 100.8(3) . .
Dy1 O21 Dy2 102.3(3) . .
Dy1 O21 Dy4 97.1(3) . .
Dy2 O21 Dy4 97.6(3) . .
C68 O22 H22A 109.5 . .
C69 O23 H23A 109.5 . .

loop_
_geom_bond_atom_site_label_1
_geom_bond_atom_site_label_2
_geom_bond_distance
_geom_bond_site_symmetry_2
C1 H1A 0.9600 .
C1 H1B 0.9600 .
C1 H1C 0.9600 .
C1 O1 1.410(14) .
C2 C3 1.3900 .
C2 C7 1.3900 .
C2 O1 1.377(9) .
C3 H3 0.9300 .
C3 C4 1.3900 .
C4 H4 0.9300 .
C4 C5 1.3900 .
C5 H5 0.9300 .
C5 C6 1.3900 .
C6 C7 1.3900 .
C6 C8 1.449(15) .
C7 O2 1.358(9) .
C8 H8 0.9300 .
C8 N1 1.264(16) .
C9 H9A 0.9700 .
C9 H9B 0.9700 .
C9 C10 1.405(16) .
C9 N1 1.57(2) .
C10 H10 0.9800 .
C10 C11 1.539(17) .
C10 N2 1.52(2) .
C11 H11A 0.9600 .
C11 H11B 0.9600 .
C11 H11C 0.9600 .
C12 H12 0.9300 .
C12 C13 1.445(17) .
C12 N2 1.263(19) .
C13 C14 1.3900 .
C13 C18 1.3900 .
C14 H14 0.9300 .
C14 C15 1.3900 .
C15 H15 0.9300 .
C15 C16 1.3900 .
C16 H16 0.9300 .
C16 C17 1.3900 .
C17 C18 1.3900 .
C17 O4 1.377(8) .
C18 O3 1.373(9) .
C19 H19A 0.9600 .
C19 H19B 0.9600 .
C19 H19C 0.9600 .
C19 O4 1.425(13) .
C20 H20A 0.9600 .
C20 H20B 0.9600 .
C20 H20C 0.9600 .
C20 O5 1.400(19) .
C21 C22 1.3900 .
C21 C26 1.3900 .
C21 O5 1.371(14) .
C22 H22 0.9300 .
C22 C23 1.3900 .
C23 H23 0.9300 .
C23 C24 1.3900 .
C24 H24 0.9300 .
C24 C25 1.3900 .
C25 C26 1.3900 .
C25 C27 1.47(2) .
C26 O6 1.362(10) .
C27 H27 0.9300 .
C27 N3 1.28(2) .
C28 H28A 0.9600 .
C28 H28B 0.9600 .
C28 H28C 0.9600 .
C28 C29 1.624(16) .
C29 H29 0.9800 .
C29 C30 1.399(16) .
C29 N3 1.48(2) .
C30 H30A 0.9700 .
C30 H30B 0.9700 .
C30 N4 1.560(16) .
C31 H31 0.9300 .
C31 C32 1.439(17) .
C31 N4 1.277(19) .
C32 C33 1.3900 .
C32 C37 1.3900 .
C33 H33 0.9300 .
C33 C34 1.3900 .
C34 H34 0.9300 .
C34 C35 1.3900 .
C35 H35 0.9300 .
C35 C36 1.3900 .
C36 C37 1.3900 .
C36 O8 1.361(13) .
C37 O7 1.376(10) .
C38 H38A 0.9600 .
C38 H38B 0.9600 .
C38 H38C 0.9600 .
C38 O8 1.418(18) .
C39 C40 1.491(16) .
C39 Dy4 2.742(15) .
C39 O9 1.263(17) .
C39 O10 1.250(17) .
C40 C41 1.3900 .
C40 C45 1.3900 .
C41 H41 0.9300 .
C41 C42 1.3900 .
C42 H42 0.9300 .
C42 C43 1.3900 .
C43 H43 0.9300 .
C43 C44 1.3900 .
C44 H44 0.9300 .
C44 C45 1.3900 .
C45 H45 0.9300 .
C46 C47 1.464(15) .
C46 Dy3 2.827(14) .
C46 O11 1.292(17) .
C46 O12 1.267(14) .
C47 C48 1.3900 .
C47 C52 1.3900 .
C48 H48 0.9300 .
C48 C49 1.3900 .
C49 H49 0.9300 .
C49 C50 1.3900 .
C50 H50 0.9300 .
C50 C51 1.3900 .
C51 H51 0.9300 .
C51 C52 1.3900 .
C52 H52 0.9300 .
C53 C54 1.488(12) .
C53 O15 1.280(13) .
C53 O16 1.253(12) .
C54 C55 1.3900 .
C54 C59 1.3900 .
C55 H55 0.9300 .
C55 C56 1.3900 .
C56 H56 0.9300 .
C56 C57 1.3900 .
C57 H57 0.9300 .
C57 C58 1.3900 .
C58 H58 0.9300 .
C58 C59 1.3900 .
C59 H59 0.9300 .
C60 C61 1.483(12) .
C60 O13 1.254(12) .
C60 O14 1.265(14) .
C61 C62 1.3900 .
C61 C66 1.3900 .
C62 H62 0.9300 .
C62 C63 1.3900 .
C63 H63 0.9300 .
C63 C64 1.3900 .
C64 H64 0.9300 .
C64 C65 1.3900 .
C65 H65 0.9300 .
C65 C66 1.3900 .
C66 H66 0.9300 .
C67 Dy3 2.906(14) .
C67 Dy4 2.879(13) .
C67 O17 1.364(13) .
C67 O18 1.287(14) .
C67 O19 1.224(14) .
C68 H68A 0.9600 .
C68 H68B 0.9600 .
C68 H68C 0.9600 .
C68 O22 1.47(2) .
C69 H69A 0.9600 .
C69 H69B 0.9600 .
C69 H69C 0.9600 .
C69 O23 1.493(16) .
Dy1 Dy2 3.6375(8) .
Dy1 Dy3 3.5976(8) .
Dy1 Dy4 3.6177(8) .
Dy1 O3 2.319(7) .
Dy1 O4 2.509(7) .
Dy1 O7 2.305(8) .
Dy1 O13 2.332(7) .
Dy1 O15 2.305(8) .
Dy1 O17 2.529(7) .
Dy1 O20 2.339(8) .
Dy1 O21 2.333(7) .
Dy2 Dy3 3.6197(8) .
Dy2 Dy4 3.6335(8) .
Dy2 O1 2.514(8) .
Dy2 O2 2.345(7) .
Dy2 O6 2.345(8) .
Dy2 O14 2.300(7) 3_675
Dy2 O16 2.338(8) 3_675
Dy2 O17 2.494(7) .
Dy2 O20 2.359(7) .
Dy2 O21 2.338(7) .
Dy3 N1 2.482(9) .
Dy3 N2 2.462(13) .
Dy3 O2 2.366(8) .
Dy3 O3 2.364(8) .
Dy3 O11 2.405(9) .
Dy3 O12 2.486(9) .
Dy3 O17 2.545(7) .
Dy3 O18 2.381(9) .
Dy3 O20 2.339(7) .
Dy4 N3 2.476(11) .
Dy4 N4 2.505(12) .
Dy4 O6 2.318(8) .
Dy4 O7 2.319(7) .
Dy4 O9 2.394(9) .
Dy4 O10 2.390(9) .
Dy4 O17 2.603(7) .
Dy4 O19 2.377(8) .
Dy4 O21 2.490(7) .
O14 Dy2 2.300(7) 3_675
O16 Dy2 2.338(8) 3_675
O22 H22A 0.8200 .
O23 H23A 0.8200 .

loop_
_geom_torsion_atom_site_label_1
_geom_torsion_atom_site_label_2
_geom_torsion_atom_site_label_3
_geom_torsion_atom_site_label_4
_geom_torsion
_geom_torsion_site_symmetry_4
C2 C3 C4 C5 0.0 .
C2 C7 O2 Dy2 -4.4(9) .
C2 C7 O2 Dy3 161.1(5) .
C3 C2 C7 C6 0.0 .
C3 C2 C7 O2 176.6(8) .
C3 C2 O1 C1 8.4(12) .
C3 C2 O1 Dy2 -172.3(4) .
C3 C4 C5 C6 0.0 .
C4 C5 C6 C7 0.0 .
C4 C5 C6 C8 179.5(9) .
C5 C6 C7 C2 0.0 .
C5 C6 C7 O2 -176.3(8) .
C5 C6 C8 N1 -172.9(13) .
C6 C7 O2 Dy2 172.0(4) .
C6 C7 O2 Dy3 -22.5(11) .
C6 C8 N1 C9 -161.4(13) .
C6 C8 N1 Dy3 0(2) .
C7 C2 C3 C4 0.0 .
C7 C2 O1 C1 -174.4(8) .
C7 C2 O1 Dy2 5.0(8) .
C7 C6 C8 N1 6.6(19) .
C8 C6 C7 C2 -179.5(10) .
C8 C6 C7 O2 4.2(11) .
C9 C10 N2 C12 -145.0(18) .
C9 C10 N2 Dy3 53.0(16) .
C10 C9 N1 C8 -141.3(16) .
C10 C9 N1 Dy3 53.5(16) .
C11 C10 N2 C12 99(2) .
C11 C10 N2 Dy3 -63.3(18) .
C12 C13 C14 C15 177.7(11) .
C12 C13 C18 C17 -177.5(12) .
C12 C13 C18 O3 4.0(13) .
C13 C12 N2 C10 -165.4(17) .
C13 C12 N2 Dy3 -7(3) .
C13 C14 C15 C16 0.0 .
C13 C18 O3 Dy1 -177.1(5) .
C13 C18 O3 Dy3 12.8(12) .
C14 C13 C18 C17 0.0 .
C14 C13 C18 O3 -178.5(9) .
C14 C15 C16 C17 0.0 .
C15 C16 C17 C18 0.0 .
C15 C16 C17 O4 -179.7(8) .
C16 C17 C18 C13 0.0 .
C16 C17 C18 O3 178.6(8) .
C16 C17 O4 C19 -2.1(11) .
C16 C17 O4 Dy1 178.4(4) .
C17 C18 O3 Dy1 4.3(9) .
C17 C18 O3 Dy3 -165.8(5) .
C18 C13 C14 C15 0.0 .
C18 C17 O4 C19 178.2(8) .
C18 C17 O4 Dy1 -1.3(8) .
C21 C22 C23 C24 0.0 .
C21 C26 O6 Dy2 -69.4(8) .
C21 C26 O6 Dy4 140.2(5) .
C22 C21 C26 C25 0.0 .
C22 C21 C26 O6 173.6(8) .
C22 C21 O5 C20 102.3(13) .
C22 C23 C24 C25 0.0 .
C23 C24 C25 C26 0.0 .
C23 C24 C25 C27 -174.6(10) .
C24 C25 C26 C21 0.0 .
C24 C25 C26 O6 -173.1(8) .
C24 C25 C27 N3 -166.3(14) .
C25 C26 O6 Dy2 103.9(7) .
C25 C26 O6 Dy4 -46.5(9) .
C25 C27 N3 C29 168.1(14) .
C25 C27 N3 Dy4 6(2) .
C26 C21 C22 C23 0.0 .
C26 C21 O5 C20 -74.4(14) .
C26 C25 C27 N3 19(2) .
C27 C25 C26 C21 174.4(10) .
C27 C25 C26 O6 1.3(11) .
C28 C29 C30 N4 -60(2) .
C28 C29 N3 C27 -89.7(18) .
C28 C29 N3 Dy4 74.2(16) .
C29 C30 N4 C31 138.7(18) .
C29 C30 N4 Dy4 -50.5(17) .
C30 C29 N3 C27 158.1(16) .
C30 C29 N3 Dy4 -38.1(18) .
C31 C32 C33 C34 -177.7(10) .
C31 C32 C37 C36 177.6(10) .
C31 C32 C37 O7 -6.8(11) .
C32 C31 N4 C30 160.5(14) .
C32 C31 N4 Dy4 -9(3) .
C32 C33 C34 C35 0.0 .
C32 C37 O7 Dy1 -100.7(8) .
C32 C37 O7 Dy4 54.4(9) .
C33 C32 C37 C36 0.0 .
C33 C32 C37 O7 175.6(9) .
C33 C34 C35 C36 0.0 .
C34 C35 C36 C37 0.0 .
C34 C35 C36 O8 175.1(10) .
C35 C36 C37 C32 0.0 .
C35 C36 C37 O7 -175.8(8) .
C35 C36 O8 C38 -12.8(17) .
C36 C37 O7 Dy1 75.0(8) .
C36 C37 O7 Dy4 -129.9(5) .
C37 C32 C33 C34 0.0 .
C37 C36 O8 C38 162.5(12) .
C39 C40 C41 C42 178.3(9) .
C39 C40 C45 C44 -178.3(9) .
C40 C39 O9 Dy4 -164.7(10) .
C40 C39 O10 Dy4 164.7(10) .
C40 C41 C42 C43 0.0 .
C41 C40 C45 C44 0.0 .
C41 C42 C43 C44 0.0 .
C42 C43 C44 C45 0.0 .
C43 C44 C45 C40 0.0 .
C45 C40 C41 C42 0.0 .
C46 C47 C48 C49 179.7(9) .
C46 C47 C52 C51 -179.7(9) .
C47 C46 O11 Dy3 -174.2(9) .
C47 C46 O12 Dy3 174.7(10) .
C47 C48 C49 C50 0.0 .
C48 C47 C52 C51 0.0 .
C48 C49 C50 C51 0.0 .
C49 C50 C51 C52 0.0 .
C50 C51 C52 C47 0.0 .
C52 C47 C48 C49 0.0 .
C53 C54 C55 C56 -178.9(9) .
C53 C54 C59 C58 178.9(9) .
C54 C53 O15 Dy1 -82.4(13) .
C54 C53 O16 Dy2 -168.4(7) 3_675
C54 C55 C56 C57 0.0 .
C55 C54 C59 C58 0.0 .
C55 C56 C57 C58 0.0 .
C56 C57 C58 C59 0.0 .
C57 C58 C59 C54 0.0 .
C59 C54 C55 C56 0.0 .
C60 C61 C62 C63 179.1(8) .
C60 C61 C66 C65 -179.1(8) .
C61 C60 O13 Dy1 -169.9(7) .
C61 C60 O14 Dy2 -82.4(13) 3_675
C61 C62 C63 C64 0.0 .
C62 C61 C66 C65 0.0 .
C62 C63 C64 C65 0.0 .
C63 C64 C65 C66 0.0 .
C64 C65 C66 C61 0.0 .
C66 C61 C62 C63 0.0 .
Dy3 C67 O17 Dy1 91.2(8) .
Dy3 C67 O17 Dy2 -93.4(8) .
Dy3 C67 O17 Dy4 178.1(3) .
Dy4 C39 C40 C41 -91(5) .
Dy4 C39 C40 C45 87(5) .
Dy4 C67 O17 Dy1 -86.9(7) .
Dy4 C67 O17 Dy2 88.5(8) .
Dy4 C67 O17 Dy3 -178.1(3) .
N1 C9 C10 C11 53(2) .
N1 C9 C10 N2 -68.2(17) .
N2 C12 C13 C14 175.8(18) .
N2 C12 C13 C18 -7(3) .
N3 C29 C30 N4 55.2(19) .
N4 C31 C32 C33 162.1(15) .
N4 C31 C32 C37 -16(2) .
O1 C2 C3 C4 177.1(9) .
O1 C2 C7 C6 -177.3(8) .
O1 C2 C7 O2 -0.7(8) .
O4 C17 C18 C13 179.7(8) .
O4 C17 C18 O3 -1.6(8) .
O5 C21 C22 C23 -176.7(10) .
O5 C21 C26 C25 176.7(10) .
O5 C21 C26 O6 -9.7(10) .
O8 C36 C37 C32 -175.5(9) .
O8 C36 C37 O7 8.7(9) .
O9 C39 C40 C41 2.0(15) .
O9 C39 C40 C45 -179.7(9) .
O9 C39 O10 Dy4 -12.2(14) .
O10 C39 C40 C41 -174.9(9) .
O10 C39 C40 C45 3.4(15) .
O10 C39 O9 Dy4 12.1(14) .
O11 C46 C47 C48 -3.2(15) .
O11 C46 C47 C52 176.6(9) .
O11 C46 O12 Dy3 -8.2(12) .
O12 C46 C47 C48 174.0(9) .
O12 C46 C47 C52 -6.3(15) .
O12 C46 O11 Dy3 8.5(13) .
O13 C60 C61 C62 -9.4(12) .
O13 C60 C61 C66 169.7(7) .
O13 C60 O14 Dy2 98.8(13) 3_675
O14 C60 C61 C62 171.8(8) .
O14 C60 C61 C66 -9.1(12) .
O14 C60 O13 Dy1 8.9(19) .
O15 C53 C54 C55 169.7(8) .
O15 C53 C54 C59 -9.2(13) .
O15 C53 O16 Dy2 9.6(19) 3_675
O16 C53 C54 C55 -12.2(13) .
O16 C53 C54 C59 168.9(8) .
O16 C53 O15 Dy1 99.6(13) .
O17 C67 O18 Dy3 1.0(11) .
O17 C67 O19 Dy4 2.8(12) .
O18 C67 O17 Dy1 90.2(12) .
O18 C67 O17 Dy2 -94.4(12) .
O18 C67 O17 Dy3 -1.0(10) .
O18 C67 O17 Dy4 177.1(10) .
O18 C67 O19 Dy4 -176.8(11) .
O19 C67 O17 Dy1 -89.4(13) .
O19 C67 O17 Dy2 86.0(13) .
O19 C67 O17 Dy3 179.4(10) .
O19 C67 O17 Dy4 -2.5(11) .
O19 C67 O18 Dy3 -179.3(11) .

loop_
_smtbx_masks_void_nr
_smtbx_masks_void_average_x
_smtbx_masks_void_average_y
_smtbx_masks_void_average_z
_smtbx_masks_void_volume
_smtbx_masks_void_count_electrons
1 0.233 0.565 0.845 28.0 3.9
2 0.267 0.065 0.655 28.0 3.7
3 0.733 0.935 0.345 28.0 3.9
4 0.767 0.435 0.155 28.0 3.7
